data_9014721
loop_
_publ_author_name
'Gatta, G. D.'
'Kahlenberg, V.'
'Kaindl, R.'
'Rotiroti, N.'
'Cappelletti, P.'
'de Gennaro, M.'

_publ_section_title
;
 Crystal structure and low-temperature behavior of "disordered" thomsonite
 T = 295.5 K
;
_journal_name_full 'American Mineralogist'
_journal_page_first 495
_journal_page_last 502
_journal_paper_doi 10.2138/am.2010.3353
_journal_volume 95
_journal_year 2010
_chemical_compound_source 'Terzigno, Somma-Vesuvius volcanic complex, Naples Province, Italy'
_chemical_formula_sum 'Al2.5 Ca0.773 H5.66 Na0.7 O12.83 Si2.5'
_chemical_name_mineral Thomsonite-Ca
_space_group_IT_number 53
_symmetry_space_group_name_Hall '-P 2ab 2ab'
_symmetry_space_group_name_H-M 'P b m n'
_cell_angle_alpha 90
_cell_angle_beta 90
_cell_angle_gamma 90
_cell_formula_units_Z 4
_cell_length_a 13.0809
_cell_length_b 13.0597
_cell_length_c 6.6051
_cell_volume 1128.367
_database_code_amcsd 0005037
_exptl_crystal_density_diffrn 2.329
_cod_original_formula_sum 'Na.7 Ca.773 (Al2.5 Si2.5) O12.83 H5.66'
_cod_database_code 9014721

loop_
_space_group_symop_operation_xyz
x,y,z
1/2+x,1/2+y,-z
1/2-x,1/2-y,z
x,-y,z
-x,y,-z
1/2-x,1/2+y,z
1/2+x,1/2-y,-z
-x,-y,-z

loop_
_atom_site_aniso_label
_atom_site_aniso_U_11
_atom_site_aniso_U_22
_atom_site_aniso_U_33
_atom_site_aniso_U_12
_atom_site_aniso_U_13
_atom_site_aniso_U_23
Na 0.01270 0.01520 0.01260 0.00000 0.00190 0.00000
CaNa 0.01270 0.01520 0.01260 0.00000 0.00190 0.00000
Ca 0.00960 0.02470 0.00880 0.00000 0.00150 0.00000
AlT1 0.00690 0.00940 0.00670 0.00102 0.00009 -0.00018
SiT1 0.00690 0.00940 0.00670 0.00102 0.00009 -0.00018
AlT2 0.00800 0.00760 0.00750 -0.00156 0.00091 -0.00033
SiT2 0.00800 0.00760 0.00750 -0.00156 0.00091 -0.00033
AlT3 0.00780 0.00740 0.00570 -0.00090 0.00000 0.00000
SiT3 0.00780 0.00740 0.00570 -0.00090 0.00000 0.00000
O1 0.01030 0.00990 0.01460 0.00000 0.00090 0.00000
O2 0.01330 0.02910 0.01810 -0.00300 0.00000 -0.00220
O3 0.01020 0.01240 0.01580 0.00000 -0.00020 0.00000
O4 0.02660 0.01480 0.01940 0.00270 -0.00180 0.00160
O5 0.01820 0.02250 0.01360 0.00480 0.00060 0.00170
O6 0.02070 0.01690 0.01320 -0.00610 0.00120 -0.00070
OW1 0.03430 0.01110 0.04490 0.00000 -0.01400 0.00000
OW2 0.03550 0.02760 0.02160 0.00000 -0.01370 0.00000
OW3 0.02270 0.02790 0.03950 0.00000 -0.01620 0.00000

loop_
_atom_site_label
_atom_site_fract_x
_atom_site_fract_y
_atom_site_fract_z
_atom_site_occupancy
_atom_site_U_iso_or_equiv
_atom_site_type_symbol
_atom_site_attached_hydrogens
Na 0.05755 0.00000 0.27736 0.70000 0.01350 Na 0
CaNa 0.05755 0.00000 0.27736 0.30000 0.01350 Ca 0
Ca 0.50000 0.02423 0.00000 0.47300 0.01440 Ca 0
AlT1 0.30886 0.11926 0.24134 0.50000 0.00770 Al 0
SiT1 0.30886 0.11926 0.24134 0.50000 0.00770 Si 0
AlT2 0.11609 0.19516 0.00259 0.50000 0.00770 Al 0
SiT2 0.11609 0.19516 0.00259 0.50000 0.00770 Si 0
AlT3 0.25000 0.25000 0.62085 0.50000 0.00700 Al 0
SiT3 0.25000 0.25000 0.62085 0.50000 0.00700 Si 0
O1 0.35599 0.00000 0.23200 1.00000 0.01160 O 0
O2 0.18715 0.12254 0.15831 1.00000 0.02020 O 0
O3 0.00000 0.13831 0.00000 1.00000 0.01280 O 0
O4 0.38882 0.18394 0.08666 1.00000 0.02030 O 0
O5 0.31168 0.16259 0.48011 1.00000 0.01810 O 0
O6 0.16322 0.19105 0.76725 1.00000 0.01690 O 0
OW1 0.12651 0.00000 0.62140 0.95200 0.03010 O 0
OW2 0.39281 0.00000 0.72180 0.96600 0.02820 O 0
OW3 0.00000 0.15299 0.50000 0.91200 0.03000 O 0
HW1 0.15570 0.05520 0.67800 0.95200 0.06900 H 0
HW2 0.37760 0.06000 0.65200 0.96600 0.06700 H 0
HW3 0.04260 0.19750 0.55700 0.91200 0.08100 H 0

loop_
_cod_changelog_entry_id
_cod_changelog_entry_author
_cod_changelog_entry_date
_cod_changelog_entry_text
1
;cod-tools version 3.8.0
Id: cif_guess_AMCSD_atom_types 9574 2023-05-10 09:00:05Z saulius
;
2023-05-10T18:55:25+03:00
;Derived atom types and hydrogen counts
from atom names that follow the AMCSD naming convention
(Wat == water, O-H == hydroxyl).
;

loop_
_cod_related_entry_id
_cod_related_entry_database
_cod_related_entry_code
1 AMCSD 0005037
